data_4112332
loop_
_publ_author_name
'Emily C. Carson'
'Stephen J. Lippard'

_publ_section_title
;
 Oxidation of Sulfide, Phosphine, and Benzyl Substrates Tethered to
 N-Donor Pyridine Ligands in Carboxylate-Bridged Diiron(II) Complexes
;
_journal_name_full 'Journal of the American Chemical Society'
_journal_page_first 3412
_journal_page_last 3413
_journal_paper_doi 10.1021/ja031806c
_journal_volume 126
_journal_year 2004
_chemical_formula_sum 'C126 H116 Fe2 N2 O10 P2'
_chemical_formula_weight 1991.85
_chemical_name_systematic
; 
 ? 
;
_space_group_IT_number 2
_symmetry_cell_setting triclinic
_symmetry_space_group_name_Hall '-P 1'
_symmetry_space_group_name_H-M 'P -1'
_atom_sites_solution_hydrogens geom
_atom_sites_solution_primary direct
_atom_sites_solution_secondary difmap
_audit_creation_method SHELXL-97
_cell_angle_alpha 108.520(2)
_cell_angle_beta 101.298(2)
_cell_angle_gamma 113.080(2)
_cell_formula_units_Z 1
_cell_length_a 13.1023(15)
_cell_length_b 16.1989(18)
_cell_length_c 16.5295(18)
_cell_measurement_reflns_used 5173
_cell_measurement_temperature 173(2)
_cell_measurement_theta_max 24.22
_cell_measurement_theta_min 2.20
_cell_volume 2846.4(6)
_computing_cell_refinement 'Bruker SMART'
_computing_data_collection 'Bruker SMART'
_computing_data_reduction 'Bruker SAINT'
_computing_molecular_graphics 'Bruker SHELXTL'
_computing_publication_material 'Bruker SHELXTL'
_computing_structure_refinement 'SHELXL-97 (Sheldrick, 1997)'
_computing_structure_solution 'SHELXS-97 (Sheldrick, 1990)'
_diffrn_ambient_temperature 173(2)
_diffrn_measured_fraction_theta_full 0.918
_diffrn_measured_fraction_theta_max 0.918
_diffrn_measurement_device_type 'CCD area detector'
_diffrn_measurement_method 'phi and omega scans'
_diffrn_radiation_monochromator graphite
_diffrn_radiation_source 'fine-focus sealed tube'
_diffrn_radiation_type MoK\a
_diffrn_radiation_wavelength 0.71073
_diffrn_reflns_av_R_equivalents 0.0797
_diffrn_reflns_av_sigmaI/netI 0.1053
_diffrn_reflns_limit_h_max 17
_diffrn_reflns_limit_h_min -17
_diffrn_reflns_limit_k_max 20
_diffrn_reflns_limit_k_min -20
_diffrn_reflns_limit_l_max 21
_diffrn_reflns_limit_l_min -21
_diffrn_reflns_number 25597
_diffrn_reflns_theta_full 28.28
_diffrn_reflns_theta_max 28.28
_diffrn_reflns_theta_min 1.71
_exptl_absorpt_coefficient_mu 0.340
_exptl_absorpt_correction_type none
_exptl_crystal_colour Yellow
_exptl_crystal_density_diffrn 1.162
_exptl_crystal_density_meas 0
_exptl_crystal_description Block
_exptl_crystal_F_000 1048
_exptl_crystal_size_max 0.40
_exptl_crystal_size_mid 0.20
_exptl_crystal_size_min 0.10
_refine_diff_density_max 0.904
_refine_diff_density_min -0.348
_refine_diff_density_rms 0.080
_refine_ls_extinction_method none
_refine_ls_goodness_of_fit_ref 0.924
_refine_ls_hydrogen_treatment mixed
_refine_ls_matrix_type full
_refine_ls_number_parameters 682
_refine_ls_number_reflns 13003
_refine_ls_number_restraints 3
_refine_ls_restrained_S_all 0.926
_refine_ls_R_factor_all 0.0932
_refine_ls_R_factor_gt 0.0575
_refine_ls_shift/su_max 0.001
_refine_ls_shift/su_mean 0.000
_refine_ls_structure_factor_coef Fsqd
_refine_ls_weighting_details 'calc w=1/[\s^2^(Fo^2^)+(0.0741P)^2^+0.0000P] where P=(Fo^2^+2Fc^2^)/3'
_refine_ls_weighting_scheme calc
_refine_ls_wR_factor_gt 0.1474
_refine_ls_wR_factor_ref 0.1606
_reflns_number_gt 7839
_reflns_number_total 13003
_reflns_threshold_expression >2sigma(I)
_cod_data_source_file ja031806csi20040129_032013.cif
_cod_data_source_block '[Fe2(m-O2CArTol)2(O2CArTol)2(3-Ph2Ppy)2]'
_cod_original_cell_volume 2846.4(5)
_cod_database_code 4112332

loop_
_symmetry_equiv_pos_as_xyz
'x, y, z'
'-x, -y, -z'

loop_
_atom_site_label
_atom_site_type_symbol
_atom_site_fract_x
_atom_site_fract_y
_atom_site_fract_z
_atom_site_U_iso_or_equiv
_atom_site_adp_type
_atom_site_occupancy
_atom_site_symmetry_multiplicity
_atom_site_calc_flag
_atom_site_refinement_flags
Fe1 Fe 0.89733(3) 0.91865(3) 0.55204(3) 0.02973(12) Uani 1 1 d .
N1 N 0.79517(19) 0.76044(15) 0.47418(15) 0.0308(5) Uani 1 1 d .
O1 O 1.05880(16) 0.94220(15) 0.57183(14) 0.0442(5) Uani 1 1 d .
O2 O 0.81077(17) 0.95056(14) 0.46338(13) 0.0406(5) Uani 1 1 d .
O3 O 0.95191(17) 1.06079(15) 0.69212(14) 0.0420(5) Uani 1 1 d .
O4 O 0.82172(17) 0.90382(14) 0.64490(12) 0.0389(5) Uani 1 1 d .
P1 P 0.78100(7) 0.51602(6) 0.50335(6) 0.0390(2) Uani 1 1 d .
C1 C 0.8187(2) 0.6963(2) 0.49769(19) 0.0346(6) Uani 1 1 d .
H1A H 0.8967 0.7208 0.5389 0.042 Uiso 1 1 calc R
C2 C 0.7370(2) 0.59661(19) 0.46595(19) 0.0338(6) Uani 1 1 d .
C3 C 0.6249(3) 0.5631(2) 0.4048(2) 0.0421(7) Uani 1 1 d .
H3A H 0.5652 0.4954 0.3811 0.051 Uiso 1 1 calc R
C4 C 0.5997(3) 0.6275(2) 0.3784(2) 0.0447(7) Uani 1 1 d .
H4A H 0.5233 0.6044 0.3357 0.054 Uiso 1 1 calc R
C5 C 0.6857(2) 0.7249(2) 0.41417(19) 0.0365(6) Uani 1 1 d .
H5A H 0.6676 0.7692 0.3960 0.044 Uiso 1 1 calc R
C6 C 0.7519(2) 0.5363(2) 0.6098(2) 0.0392(7) Uani 1 1 d .
C7 C 0.6967(3) 0.5903(2) 0.6420(2) 0.0433(7) Uani 1 1 d .
H7A H 0.6704 0.6198 0.6072 0.052 Uiso 1 1 calc R
C8 C 0.6792(3) 0.6020(2) 0.7236(2) 0.0492(8) Uani 1 1 d .
H8A H 0.6409 0.6391 0.7442 0.059 Uiso 1 1 calc R
C9 C 0.7168(3) 0.5603(3) 0.7758(2) 0.0600(9) Uani 1 1 d .
H9A H 0.7044 0.5681 0.8318 0.072 Uiso 1 1 calc R
C10 C 0.7729(4) 0.5072(3) 0.7447(3) 0.0645(10) Uani 1 1 d .
H10A H 0.7994 0.4783 0.7801 0.077 Uiso 1 1 calc R
C11 C 0.7910(3) 0.4953(2) 0.6632(2) 0.0529(8) Uani 1 1 d .
H11A H 0.8304 0.4590 0.6434 0.063 Uiso 1 1 calc R
C12 C 0.6524(3) 0.3947(2) 0.4229(2) 0.0391(7) Uani 1 1 d .
C13 C 0.5519(3) 0.3450(2) 0.4407(2) 0.0436(7) Uani 1 1 d .
H13A H 0.5504 0.3717 0.5003 0.052 Uiso 1 1 calc R
C14 C 0.4538(3) 0.2569(2) 0.3726(3) 0.0525(9) Uani 1 1 d .
H14A H 0.3859 0.2238 0.3857 0.063 Uiso 1 1 calc R
C15 C 0.4552(3) 0.2181(2) 0.2867(3) 0.0578(9) Uani 1 1 d .
H15A H 0.3875 0.1587 0.2398 0.069 Uiso 1 1 calc R
C16 C 0.5544(4) 0.2647(3) 0.2677(2) 0.0622(10) Uani 1 1 d .
H16A H 0.5551 0.2373 0.2079 0.075 Uiso 1 1 calc R
C17 C 0.6524(3) 0.3511(2) 0.3356(2) 0.0518(8) Uani 1 1 d .
H17A H 0.7214 0.3816 0.3225 0.062 Uiso 1 1 calc R
C18 C 1.1621(2) 0.9923(2) 0.57432(19) 0.0344(6) Uani 1 1 d .
C19 C 1.2590(2) 0.9807(2) 0.62624(19) 0.0316(6) Uani 1 1 d .
C20 C 1.2554(2) 0.8878(2) 0.5932(2) 0.0348(6) Uani 1 1 d .
C21 C 1.3466(3) 0.8794(2) 0.6431(2) 0.0421(7) Uani 1 1 d .
H21A H 1.3465 0.8176 0.6217 0.051 Uiso 1 1 calc R
C22 C 1.4368(3) 0.9581(2) 0.7225(2) 0.0459(8) Uani 1 1 d .
H22A H 1.4977 0.9503 0.7554 0.055 Uiso 1 1 calc R
C23 C 1.4383(3) 1.0483(2) 0.7541(2) 0.0426(7) Uani 1 1 d .
H23A H 1.5003 1.1022 0.8093 0.051 Uiso 1 1 calc R
C24 C 1.3507(2) 1.0618(2) 0.70659(19) 0.0340(6) Uani 1 1 d .
C25 C 1.1604(2) 0.7995(2) 0.5082(2) 0.0350(6) Uani 1 1 d .
C26 C 1.1148(2) 0.8063(2) 0.4292(2) 0.0393(7) Uani 1 1 d .
H26A H 1.1420 0.8699 0.4291 0.047 Uiso 1 1 calc R
C27 C 1.0308(3) 0.7224(2) 0.3508(2) 0.0462(8) Uani 1 1 d .
H27A H 1.0015 0.7293 0.2974 0.055 Uiso 1 1 calc R
C28 C 0.9876(3) 0.6277(2) 0.3476(2) 0.0499(8) Uani 1 1 d .
C29 C 1.0327(3) 0.6215(2) 0.4267(2) 0.0477(8) Uani 1 1 d .
H29A H 1.0051 0.5578 0.4267 0.057 Uiso 1 1 calc R
C30 C 1.1162(3) 0.7046(2) 0.5053(2) 0.0405(7) Uani 1 1 d .
H30A H 1.1445 0.6976 0.5588 0.049 Uiso 1 1 calc R
C31 C 0.8964(4) 0.5360(3) 0.2615(3) 0.0797(12) Uani 1 1 d .
H31A H 0.8773 0.4769 0.2728 0.119 Uiso 1 1 calc R
H31B H 0.9286 0.5306 0.2124 0.119 Uiso 1 1 calc R
H31C H 0.8239 0.5408 0.2431 0.119 Uiso 1 1 calc R
C32 C 1.3575(2) 1.1614(2) 0.74553(18) 0.0352(6) Uani 1 1 d .
C33 C 1.2583(3) 1.1733(2) 0.74910(19) 0.0389(7) Uani 1 1 d .
H33A H 1.1816 1.1162 0.7244 0.047 Uiso 1 1 calc R
C34 C 1.2708(3) 1.2672(2) 0.7882(2) 0.0489(8) Uani 1 1 d .
H34A H 1.2018 1.2733 0.7891 0.059 Uiso 1 1 calc R
C35 C 1.3805(3) 1.3529(2) 0.8262(2) 0.0519(8) Uani 1 1 d .
C36 C 1.4793(3) 1.3411(2) 0.8236(2) 0.0494(8) Uani 1 1 d .
H36A H 1.5560 1.3984 0.8498 0.059 Uiso 1 1 calc R
C37 C 1.4678(3) 1.2478(2) 0.7837(2) 0.0430(7) Uani 1 1 d .
H37A H 1.5369 1.2420 0.7821 0.052 Uiso 1 1 calc R
C38 C 1.3932(4) 1.4556(3) 0.8684(3) 0.0815(13) Uani 1 1 d .
H38A H 1.4772 1.5062 0.8912 0.122 Uiso 1 1 calc R
H38B H 1.3646 1.4621 0.9195 0.122 Uiso 1 1 calc R
H38C H 1.3459 1.4652 0.8220 0.122 Uiso 1 1 calc R
C39 C 0.8801(2) 0.9944(2) 0.7048(2) 0.0359(6) Uani 1 1 d .
C40 C 0.8578(2) 1.0151(2) 0.79350(18) 0.0338(6) Uani 1 1 d .
C41 C 0.8945(2) 0.9758(2) 0.85049(18) 0.0365(6) Uani 1 1 d .
C42 C 0.8665(3) 0.9892(2) 0.9292(2) 0.0437(7) Uani 1 1 d .
H42A H 0.8896 0.9622 0.9681 0.052 Uiso 1 1 calc R
C43 C 0.8063(3) 1.0403(2) 0.9518(2) 0.0485(8) Uani 1 1 d .
H43A H 0.7884 1.0486 1.0058 0.058 Uiso 1 1 calc R
C44 C 0.7717(3) 1.0798(2) 0.8957(2) 0.0466(8) Uani 1 1 d .
H44A H 0.7314 1.1164 0.9123 0.056 Uiso 1 1 calc R
C45 C 0.7953(2) 1.0667(2) 0.81477(19) 0.0382(7) Uani 1 1 d .
C46 C 0.9618(2) 0.9214(2) 0.82964(18) 0.0353(6) Uani 1 1 d .
C47 C 1.0616(3) 0.9587(2) 0.8074(2) 0.0414(7) Uani 1 1 d .
H47A H 1.0884 1.0212 0.8050 0.050 Uiso 1 1 calc R
C48 C 1.1229(3) 0.9068(2) 0.7886(2) 0.0458(8) Uani 1 1 d .
H48A H 1.1909 0.9342 0.7734 0.055 Uiso 1 1 calc R
C49 C 1.0869(3) 0.8154(2) 0.7916(2) 0.0470(8) Uani 1 1 d .
C50 C 0.9876(3) 0.7787(2) 0.8143(2) 0.0493(8) Uani 1 1 d .
H50A H 0.9608 0.7162 0.8167 0.059 Uiso 1 1 calc R
C51 C 0.9269(3) 0.8301(2) 0.8334(2) 0.0434(7) Uani 1 1 d .
H51A H 0.8597 0.8029 0.8495 0.052 Uiso 1 1 calc R
C52 C 1.1527(4) 0.7579(3) 0.7702(3) 0.0742(12) Uani 1 1 d .
H52A H 1.2201 0.7955 0.7557 0.111 Uiso 1 1 calc R
H52B H 1.0985 0.6930 0.7175 0.111 Uiso 1 1 calc R
H52C H 1.1825 0.7480 0.8236 0.111 Uiso 1 1 calc R
C53 C 0.7504(2) 1.1042(2) 0.7544(2) 0.0397(7) Uani 1 1 d .
C54 C 0.6849(2) 1.0449(2) 0.6609(2) 0.0415(7) Uani 1 1 d .
H54A H 0.6717 0.9786 0.6343 0.050 Uiso 1 1 calc R
C55 C 0.6389(3) 1.0799(2) 0.6062(2) 0.0473(8) Uani 1 1 d .
H55A H 0.5958 1.0375 0.5425 0.057 Uiso 1 1 calc R
C56 C 0.6536(3) 1.1750(3) 0.6411(2) 0.0497(8) Uani 1 1 d .
C57 C 0.7200(3) 1.2354(3) 0.7336(3) 0.0532(9) Uani 1 1 d .
H57A H 0.7335 1.3019 0.7592 0.064 Uiso 1 1 calc R
C58 C 0.7675(3) 1.2014(2) 0.7901(2) 0.0481(8) Uani 1 1 d .
H58A H 0.8119 1.2445 0.8535 0.058 Uiso 1 1 calc R
C59 C 0.5996(4) 1.2124(3) 0.5810(3) 0.0717(11) Uani 1 1 d .
H59A H 0.6197 1.2812 0.6181 0.108 Uiso 1 1 calc R
H59B H 0.5128 1.1698 0.5540 0.108 Uiso 1 1 calc R
H59C H 0.6316 1.2103 0.5319 0.108 Uiso 1 1 calc R
C60 C 0.7034(7) 0.7531(5) -0.0108(4) 0.160(3) Uani 1 1 d .
H60A H 0.7091 0.8182 0.0009 0.240 Uiso 1 1 calc R
H60B H 0.6526 0.7214 0.0185 0.240 Uiso 1 1 calc R
H60C H 0.6688 0.7107 -0.0771 0.240 Uiso 1 1 calc R
C61 C 0.8313(7) 0.7673(4) 0.0295(4) 0.133(3) Uani 1 1 d D
H61A H 0.8837 0.7978 -0.0004 0.159 Uiso 1 1 calc R
H61B H 0.8683 0.8104 0.0964 0.159 Uiso 1 1 calc R
C62 C 0.9191(6) 0.6748(7) 0.0393(5) 0.172(4) Uani 1 1 d D
H62A H 0.9602 0.7162 0.1064 0.207 Uiso 1 1 calc R
H62B H 0.9703 0.7036 0.0080 0.207 Uiso 1 1 calc R
C63 C 0.8888(8) 0.5668(7) 0.0139(5) 0.199(4) Uani 1 1 d .
H63A H 0.9623 0.5638 0.0337 0.298 Uiso 1 1 calc R
H63B H 0.8481 0.5275 -0.0527 0.298 Uiso 1 1 calc R
H63C H 0.8363 0.5396 0.0444 0.298 Uiso 1 1 calc R
C64 C 0.5000 0.0000 0.0000 0.156(4) Uani 1 2 d SD
C65 C 0.4771(11) 0.0749(10) -0.0007(8) 0.129(5) Uani 0.50 1 d PD
H65A H 0.4501 0.0965 0.0501 0.154 Uiso 0.50 1 calc PR
H65B H 0.4129 0.0508 -0.0593 0.154 Uiso 0.50 1 calc PR
C66 C 0.5674(9) 0.2428(7) 0.0153(5) 0.083(3) Uani 0.50 1 d P
H66A H 0.5480 0.2692 0.0694 0.100 Uiso 0.50 1 calc PR
H66B H 0.5047 0.2265 -0.0407 0.100 Uiso 0.50 1 calc PR
C67 C 0.6902(12) 0.3167(7) 0.0245(6) 0.129(5) Uani 0.50 1 d P
H67A H 0.6914 0.3788 0.0290 0.194 Uiso 0.50 1 calc PR
H67B H 0.7076 0.2882 -0.0294 0.194 Uiso 0.50 1 calc PR
H67C H 0.7506 0.3305 0.0799 0.194 Uiso 0.50 1 calc PR
O5 O 0.8117(5) 0.6682(4) 0.0098(3) 0.1463(16) Uani 1 1 d D
O6 O 0.5806(6) 0.1549(6) 0.0094(4) 0.111(2) Uani 0.50 1 d P

loop_
_atom_site_aniso_label
_atom_site_aniso_U_11
_atom_site_aniso_U_22
_atom_site_aniso_U_33
_atom_site_aniso_U_23
_atom_site_aniso_U_13
_atom_site_aniso_U_12
Fe1 0.0266(2) 0.0275(2) 0.0353(2) 0.01574(17) 0.01066(17) 0.01209(17)
N1 0.0296(12) 0.0266(12) 0.0353(13) 0.0150(10) 0.0132(10) 0.0113(10)
O1 0.0271(11) 0.0434(12) 0.0577(13) 0.0169(11) 0.0155(10) 0.0173(9)
O2 0.0446(12) 0.0351(11) 0.0438(12) 0.0225(10) 0.0095(10) 0.0200(10)
O3 0.0400(11) 0.0475(12) 0.0524(13) 0.0316(11) 0.0240(10) 0.0231(10)
O4 0.0392(11) 0.0376(12) 0.0317(10) 0.0116(9) 0.0133(9) 0.0139(9)
P1 0.0335(4) 0.0326(4) 0.0557(5) 0.0240(4) 0.0159(4) 0.0168(3)
C1 0.0273(14) 0.0358(16) 0.0406(16) 0.0173(13) 0.0105(12) 0.0158(13)
C2 0.0312(15) 0.0302(15) 0.0450(17) 0.0202(13) 0.0160(13) 0.0155(12)
C3 0.0340(16) 0.0297(15) 0.0525(19) 0.0192(14) 0.0091(14) 0.0086(13)
C4 0.0322(16) 0.0381(17) 0.0523(19) 0.0233(15) 0.0020(14) 0.0102(14)
C5 0.0347(15) 0.0336(16) 0.0429(17) 0.0221(14) 0.0114(13) 0.0154(13)
C6 0.0335(15) 0.0307(15) 0.0481(18) 0.0179(14) 0.0092(14) 0.0129(13)
C7 0.0356(16) 0.0388(17) 0.0469(18) 0.0187(15) 0.0075(14) 0.0139(14)
C8 0.0371(17) 0.0434(19) 0.050(2) 0.0152(16) 0.0122(15) 0.0100(15)
C9 0.060(2) 0.046(2) 0.051(2) 0.0205(18) 0.0151(18) 0.0077(18)
C10 0.082(3) 0.047(2) 0.056(2) 0.0296(19) 0.014(2) 0.024(2)
C11 0.059(2) 0.0389(18) 0.054(2) 0.0204(16) 0.0086(17) 0.0240(16)
C12 0.0391(16) 0.0324(16) 0.0557(19) 0.0250(15) 0.0187(15) 0.0215(14)
C13 0.0453(18) 0.0348(17) 0.0549(19) 0.0228(15) 0.0194(16) 0.0203(15)
C14 0.0431(19) 0.0327(17) 0.078(3) 0.0258(18) 0.0146(18) 0.0177(15)
C15 0.057(2) 0.0315(17) 0.066(2) 0.0148(17) -0.0010(19) 0.0200(17)
C16 0.086(3) 0.044(2) 0.050(2) 0.0169(18) 0.016(2) 0.033(2)
C17 0.065(2) 0.0398(19) 0.063(2) 0.0259(17) 0.0333(19) 0.0297(18)
C18 0.0365(16) 0.0307(15) 0.0366(16) 0.0120(13) 0.0133(13) 0.0191(13)
C19 0.0276(14) 0.0382(16) 0.0418(16) 0.0268(14) 0.0186(12) 0.0175(13)
C20 0.0351(15) 0.0378(16) 0.0453(17) 0.0272(14) 0.0217(13) 0.0198(13)
C21 0.0424(17) 0.0443(18) 0.0548(19) 0.0291(16) 0.0206(15) 0.0276(15)
C22 0.0382(17) 0.0499(19) 0.058(2) 0.0309(17) 0.0132(15) 0.0254(16)
C23 0.0352(16) 0.0442(18) 0.0490(18) 0.0247(15) 0.0111(14) 0.0186(14)
C24 0.0290(14) 0.0371(16) 0.0430(16) 0.0243(14) 0.0168(13) 0.0155(13)
C25 0.0338(15) 0.0380(16) 0.0459(17) 0.0233(14) 0.0218(13) 0.0219(13)
C26 0.0389(16) 0.0391(17) 0.0487(18) 0.0227(15) 0.0216(15) 0.0217(14)
C27 0.0435(18) 0.050(2) 0.0479(19) 0.0243(16) 0.0181(15) 0.0221(16)
C28 0.0465(19) 0.0439(19) 0.051(2) 0.0155(16) 0.0166(16) 0.0192(16)
C29 0.0483(19) 0.0344(17) 0.068(2) 0.0251(17) 0.0284(18) 0.0216(15)
C30 0.0439(17) 0.0402(17) 0.0509(18) 0.0270(15) 0.0212(15) 0.0253(15)
C31 0.081(3) 0.051(2) 0.069(3) 0.014(2) 0.003(2) 0.018(2)
C32 0.0353(15) 0.0391(16) 0.0354(15) 0.0214(13) 0.0137(13) 0.0177(13)
C33 0.0363(16) 0.0410(17) 0.0428(17) 0.0206(14) 0.0187(14) 0.0181(14)
C34 0.0482(19) 0.057(2) 0.054(2) 0.0249(17) 0.0238(16) 0.0337(17)
C35 0.060(2) 0.0433(19) 0.0487(19) 0.0171(16) 0.0144(17) 0.0268(18)
C36 0.0436(18) 0.0376(18) 0.0495(19) 0.0162(15) 0.0063(15) 0.0113(15)
C37 0.0358(16) 0.0426(18) 0.0514(19) 0.0242(15) 0.0136(14) 0.0182(14)
C38 0.087(3) 0.055(2) 0.090(3) 0.017(2) 0.018(3) 0.042(2)
C39 0.0311(15) 0.0444(18) 0.0417(17) 0.0248(15) 0.0143(13) 0.0220(14)
C40 0.0275(14) 0.0343(15) 0.0326(15) 0.0131(13) 0.0117(12) 0.0098(12)
C41 0.0290(14) 0.0369(16) 0.0324(15) 0.0122(13) 0.0095(12) 0.0091(13)
C42 0.0351(16) 0.0528(19) 0.0342(16) 0.0192(15) 0.0104(13) 0.0143(15)
C43 0.0401(17) 0.063(2) 0.0369(17) 0.0180(16) 0.0188(14) 0.0211(16)
C44 0.0382(17) 0.051(2) 0.0446(18) 0.0131(16) 0.0174(15) 0.0209(15)
C45 0.0307(15) 0.0393(17) 0.0381(16) 0.0138(14) 0.0130(13) 0.0134(13)
C46 0.0307(14) 0.0394(16) 0.0284(14) 0.0143(13) 0.0075(12) 0.0127(13)
C47 0.0413(17) 0.0444(18) 0.0437(17) 0.0267(15) 0.0168(14) 0.0191(15)
C48 0.0449(18) 0.060(2) 0.0474(19) 0.0335(17) 0.0240(15) 0.0277(17)
C49 0.054(2) 0.050(2) 0.0393(17) 0.0187(15) 0.0168(15) 0.0284(17)
C50 0.0507(19) 0.0352(17) 0.051(2) 0.0163(15) 0.0146(16) 0.0153(15)
C51 0.0389(17) 0.0372(17) 0.0407(17) 0.0158(14) 0.0150(14) 0.0072(14)
C52 0.094(3) 0.078(3) 0.086(3) 0.042(2) 0.051(3) 0.060(3)
C53 0.0314(15) 0.0440(18) 0.0480(18) 0.0211(15) 0.0189(14) 0.0194(14)
C54 0.0333(16) 0.0422(18) 0.0488(19) 0.0194(15) 0.0166(14) 0.0181(14)
C55 0.0356(17) 0.058(2) 0.0501(19) 0.0241(17) 0.0140(15) 0.0247(16)
C56 0.0431(18) 0.059(2) 0.066(2) 0.0365(19) 0.0280(17) 0.0307(17)
C57 0.0460(19) 0.047(2) 0.077(3) 0.0278(19) 0.0317(19) 0.0273(17)
C58 0.0410(18) 0.0457(19) 0.058(2) 0.0192(17) 0.0222(16) 0.0220(15)
C59 0.081(3) 0.082(3) 0.087(3) 0.052(2) 0.036(2) 0.057(2)
C60 0.146(6) 0.167(7) 0.105(5) 0.067(5) 0.034(5) 0.020(5)
C61 0.172(7) 0.071(4) 0.102(4) 0.038(3) 0.052(5) 0.011(4)
C62 0.093(5) 0.223(10) 0.126(6) 0.018(6) 0.008(4) 0.071(6)
C63 0.231(10) 0.223(10) 0.104(5) 0.030(6) 0.028(6) 0.124(9)
C64 0.149(10) 0.147(11) 0.195(11) 0.096(9) 0.094(9) 0.060(8)
C65 0.078(8) 0.197(16) 0.077(7) 0.050(9) 0.040(6) 0.039(10)
C66 0.147(9) 0.094(7) 0.033(4) 0.026(4) 0.027(5) 0.086(7)
C67 0.206(13) 0.050(6) 0.048(5) -0.002(4) -0.001(7) 0.028(7)
O5 0.149(4) 0.175(5) 0.093(3) 0.049(3) 0.050(3) 0.064(4)
O6 0.070(4) 0.160(7) 0.076(4) 0.039(4) 0.020(4) 0.044(5)

loop_
_atom_type_symbol
_atom_type_description
_atom_type_scat_dispersion_real
_atom_type_scat_dispersion_imag
_atom_type_scat_source
C C 0.0033 0.0016 'International Tables Vol C Tables 4.2.6.8 and 6.1.1.4'
H H 0.0000 0.0000 'International Tables Vol C Tables 4.2.6.8 and 6.1.1.4'
N N 0.0061 0.0033 'International Tables Vol C Tables 4.2.6.8 and 6.1.1.4'
O O 0.0106 0.0060 'International Tables Vol C Tables 4.2.6.8 and 6.1.1.4'
P P 0.1023 0.0942 'International Tables Vol C Tables 4.2.6.8 and 6.1.1.4'
Fe Fe 0.3463 0.8444 'International Tables Vol C Tables 4.2.6.8 and 6.1.1.4'

loop_
_geom_angle_atom_site_label_1
_geom_angle_atom_site_label_2
_geom_angle_atom_site_label_3
_geom_angle
_geom_angle_site_symmetry_1
_geom_angle_site_symmetry_3
O1 Fe1 O2 123.55(9) . .
O1 Fe1 O4 122.19(9) . .
O2 Fe1 O4 111.37(8) . .
O1 Fe1 N1 102.07(8) . .
O2 Fe1 N1 95.93(8) . .
O4 Fe1 N1 88.01(8) . .
O1 Fe1 Fe1 59.00(6) . 2_776
O2 Fe1 Fe1 65.38(6) . 2_776
O4 Fe1 Fe1 152.95(6) . 2_776
N1 Fe1 Fe1 118.82(6) . 2_776
C1 N1 C5 117.6(2) . .
C1 N1 Fe1 123.75(19) . .
C5 N1 Fe1 116.15(17) . .
C18 O1 Fe1 150.30(19) . .
C18 O2 Fe1 136.86(19) 2_776 .
C39 O4 Fe1 98.38(16) . .
C12 P1 C6 102.14(13) . .
C12 P1 C2 99.31(13) . .
C6 P1 C2 101.72(12) . .
N1 C1 C2 124.3(3) . .
C1 C2 C3 116.3(2) . .
C1 C2 P1 120.0(2) . .
C3 C2 P1 123.7(2) . .
C4 C3 C2 120.3(3) . .
C5 C4 C3 119.2(3) . .
N1 C5 C4 122.3(3) . .
C7 C6 C11 118.0(3) . .
C7 C6 P1 125.4(2) . .
C11 C6 P1 116.7(2) . .
C8 C7 C6 121.1(3) . .
C7 C8 C9 120.7(3) . .
C8 C9 C10 118.6(3) . .
C11 C10 C9 121.1(3) . .
C10 C11 C6 120.5(3) . .
C17 C12 C13 117.5(3) . .
C17 C12 P1 117.3(2) . .
C13 C12 P1 125.1(2) . .
C14 C13 C12 121.0(3) . .
C15 C14 C13 119.9(3) . .
C14 C15 C16 120.3(3) . .
C17 C16 C15 119.8(3) . .
C16 C17 C12 121.4(3) . .
O2 C18 O1 125.4(3) 2_776 .
O2 C18 C19 118.2(2) 2_776 .
O1 C18 C19 116.5(2) . .
C24 C19 C20 121.3(2) . .
C24 C19 C18 119.7(2) . .
C20 C19 C18 119.0(2) . .
C21 C20 C19 117.6(3) . .
C21 C20 C25 119.0(3) . .
C19 C20 C25 123.4(2) . .
C22 C21 C20 121.9(3) . .
C21 C22 C23 119.7(3) . .
C22 C23 C24 121.1(3) . .
C23 C24 C19 118.4(3) . .
C23 C24 C32 118.2(3) . .
C19 C24 C32 123.4(2) . .
C26 C25 C30 117.3(3) . .
C26 C25 C20 122.8(2) . .
C30 C25 C20 119.9(3) . .
C27 C26 C25 121.0(3) . .
C26 C27 C28 121.7(3) . .
C29 C28 C27 117.1(3) . .
C29 C28 C31 121.4(3) . .
C27 C28 C31 121.6(3) . .
C30 C29 C28 121.7(3) . .
C29 C30 C25 121.2(3) . .
C37 C32 C33 117.3(3) . .
C37 C32 C24 119.5(2) . .
C33 C32 C24 123.2(3) . .
C34 C33 C32 120.4(3) . .
C33 C34 C35 122.3(3) . .
C34 C35 C36 117.3(3) . .
C34 C35 C38 121.8(3) . .
C36 C35 C38 120.8(3) . .
C37 C36 C35 121.0(3) . .
C36 C37 C32 121.7(3) . .
O3 C39 O4 122.3(3) . .
O3 C39 C40 121.9(3) . .
O4 C39 C40 115.8(2) . .
C45 C40 C41 121.3(3) . .
C45 C40 C39 120.4(2) . .
C41 C40 C39 118.2(2) . .
C42 C41 C40 118.1(3) . .
C42 C41 C46 119.7(3) . .
C40 C41 C46 122.2(2) . .
C43 C42 C41 121.6(3) . .
C42 C43 C44 119.9(3) . .
C43 C44 C45 120.8(3) . .
C40 C45 C44 118.3(3) . .
C40 C45 C53 122.6(3) . .
C44 C45 C53 119.0(3) . .
C47 C46 C51 117.2(3) . .
C47 C46 C41 122.4(3) . .
C51 C46 C41 120.4(3) . .
C48 C47 C46 121.3(3) . .
C47 C48 C49 121.2(3) . .
C50 C49 C48 117.3(3) . .
C50 C49 C52 121.3(3) . .
C48 C49 C52 121.4(3) . .
C51 C50 C49 121.8(3) . .
C50 C51 C46 121.3(3) . .
C54 C53 C58 116.9(3) . .
C54 C53 C45 122.4(3) . .
C58 C53 C45 120.6(3) . .
C55 C54 C53 121.6(3) . .
C54 C55 C56 121.8(3) . .
C55 C56 C57 117.3(3) . .
C55 C56 C59 121.7(3) . .
C57 C56 C59 121.1(3) . .
C56 C57 C58 121.7(3) . .
C57 C58 C53 120.6(3) . .
O5 C61 C60 104.5(5) . .
O5 C62 C63 103.2(7) . .
C65 C64 C65 180.0(16) 2_655 .
C64 C65 O6 109.2(9) . .
O6 C66 C67 102.7(8) . .
C62 O5 C61 107.4(7) . .
C65 O6 C66 113.6(8) . .

loop_
_geom_bond_atom_site_label_1
_geom_bond_atom_site_label_2
_geom_bond_distance
_geom_bond_site_symmetry_2
Fe1 O1 1.9352(19) .
Fe1 O2 1.9977(18) .
Fe1 O4 2.0096(18) .
Fe1 N1 2.135(2) .
Fe1 Fe1 4.0348(8) 2_776
N1 C1 1.336(3) .
N1 C5 1.343(3) .
O1 C18 1.260(3) .
O2 C18 1.252(3) 2_776
O3 C39 1.230(3) .
O4 C39 1.272(3) .
P1 C12 1.826(3) .
P1 C6 1.828(3) .
P1 C2 1.839(3) .
C1 C2 1.385(4) .
C2 C3 1.385(4) .
C3 C4 1.375(4) .
C4 C5 1.365(4) .
C6 C7 1.387(4) .
C6 C11 1.394(4) .
C7 C8 1.380(4) .
C8 C9 1.380(5) .
C9 C10 1.381(5) .
C10 C11 1.380(5) .
C12 C17 1.390(4) .
C12 C13 1.393(4) .
C13 C14 1.389(4) .
C14 C15 1.364(5) .
C15 C16 1.378(5) .
C16 C17 1.376(5) .
C18 O2 1.252(3) 2_776
C18 C19 1.499(4) .
C19 C24 1.401(4) .
C19 C20 1.406(4) .
C20 C21 1.392(4) .
C20 C25 1.487(4) .
C21 C22 1.376(4) .
C22 C23 1.376(4) .
C23 C24 1.391(4) .
C24 C32 1.494(4) .
C25 C26 1.382(4) .
C25 C30 1.394(4) .
C26 C27 1.374(4) .
C27 C28 1.389(4) .
C28 C29 1.377(5) .
C28 C31 1.503(5) .
C29 C30 1.370(4) .
C32 C37 1.393(4) .
C32 C33 1.396(4) .
C33 C34 1.376(4) .
C34 C35 1.384(4) .
C35 C36 1.386(4) .
C35 C38 1.512(5) .
C36 C37 1.377(4) .
C39 C40 1.511(4) .
C40 C45 1.398(4) .
C40 C41 1.402(4) .
C41 C42 1.395(4) .
C41 C46 1.487(4) .
C42 C43 1.370(4) .
C43 C44 1.384(4) .
C44 C45 1.401(4) .
C45 C53 1.465(4) .
C46 C47 1.385(4) .
C46 C51 1.392(4) .
C47 C48 1.383(4) .
C48 C49 1.387(4) .
C49 C50 1.383(4) .
C49 C52 1.509(4) .
C50 C51 1.369(4) .
C53 C54 1.393(4) .
C53 C58 1.399(4) .
C54 C55 1.372(4) .
C55 C56 1.378(4) .
C56 C57 1.384(5) .
C56 C59 1.515(5) .
C57 C58 1.389(4) .
C60 C61 1.570(9) .
C61 O5 1.437(7) .
C62 O5 1.344(7) .
C62 C63 1.522(10) .
C64 C65 1.362(12) 2_655
C64 C65 1.362(12) .
C65 O6 1.393(13) .
C66 O6 1.475(10) .
C66 C67 1.524(14) .
